data_2208104
loop_
_publ_author_name
'Weifa Zheng'
'Tong Liu'
'Changsheng Yao'

_publ_section_title
(10<i>S</i>,13<i>R</i>,14<i>R</i>)-17-(2-Hydroxy-1,5-dimethylhex-4-enyl)-4,4,10,13,14-pentamethyl-2,3,4,5,6,7,10,11,12,13,14,15,16,17-tetradecahydro-1<i>H</i>-cyclopenta[<i>a</i>]phenanthren-3-ol
_journal_coeditor_code JH6035
_journal_issue 2
_journal_name_full 'Acta Crystallographica Section E'
_journal_page_first o733
_journal_page_last o734
_journal_paper_doi 10.1107/S1600536806001929
_journal_volume 62
_journal_year 2006
_chemical_formula_iupac 'C30 H50 O2'
_chemical_formula_moiety 'C30 H50 O2'
_chemical_formula_sum 'C30 H50 O2'
_chemical_formula_weight 442.70
_chemical_melting_point 453.4(12)
_chemical_name_common inotodiol
_chemical_name_systematic
;
(10S,13R,14R)-17-(2-Hydroxy-1,5-dimethylhex-4-enyl)-4,4,10,13,14-
pentamethyl-2,3,4,5,6,7,10,11,12,13,14,15,16,17-tetradecahydro-1H-
cyclopenta[a]phenanthren-3-ol
;
_space_group_IT_number 19
_symmetry_cell_setting orthorhombic
_symmetry_space_group_name_Hall 'P 2ac 2ab'
_symmetry_space_group_name_H-M 'P 21 21 21'
_atom_sites_solution_hydrogens geom
_atom_sites_solution_primary direct
_atom_sites_solution_secondary difmap
_cell_angle_alpha 90.00
_cell_angle_beta 90.00
_cell_angle_gamma 90.00
_cell_formula_units_Z 4
_cell_length_a 7.4504(11)
_cell_length_b 12.746(2)
_cell_length_c 28.639(6)
_cell_measurement_reflns_used 2191
_cell_measurement_temperature 294(2)
_cell_measurement_theta_max 26.33
_cell_measurement_theta_min 2.83
_cell_volume 2719.6(8)
_computing_cell_refinement SMART
_computing_data_collection 'SMART (Bruker, 1998)'
_computing_data_reduction 'SAINT (Bruker, 1999)'
_computing_molecular_graphics 'SHELXTL (Bruker, 1999)'
_computing_publication_material SHELXL97
_computing_structure_refinement 'SHELXL97 (Sheldrick, 1997)'
_computing_structure_solution 'SHELXS97 (Sheldrick, 1997)'
_diffrn_ambient_temperature 294(2)
_diffrn_measured_fraction_theta_full 1.000
_diffrn_measured_fraction_theta_max 1.000
_diffrn_measurement_device_type 'Bruker SMART CCD area-detector'
_diffrn_measurement_method '\f and \w'
_diffrn_radiation_monochromator graphite
_diffrn_radiation_source 'fine-focus sealed tube'
_diffrn_radiation_type MoK\a
_diffrn_radiation_wavelength 0.71073
_diffrn_reflns_av_R_equivalents 0.0876
_diffrn_reflns_av_sigmaI/netI 0.0661
_diffrn_reflns_limit_h_max 8
_diffrn_reflns_limit_h_min -8
_diffrn_reflns_limit_k_max 15
_diffrn_reflns_limit_k_min -14
_diffrn_reflns_limit_l_max 34
_diffrn_reflns_limit_l_min -19
_diffrn_reflns_number 13212
_diffrn_reflns_theta_full 25.00
_diffrn_reflns_theta_max 25.00
_diffrn_reflns_theta_min 1.42
_diffrn_standards_decay_% 0
_diffrn_standards_interval_count 0
_diffrn_standards_number 0
_exptl_absorpt_coefficient_mu 0.065
_exptl_absorpt_correction_T_max 0.9974
_exptl_absorpt_correction_T_min 0.9846
_exptl_absorpt_correction_type multi-scan
_exptl_absorpt_process_details '(SADABS; Sheldrick, 1996)'
_exptl_crystal_colour white
_exptl_crystal_density_diffrn 1.081
_exptl_crystal_density_method 'not measured'
_exptl_crystal_description Plate
_exptl_crystal_F_000 984
_exptl_crystal_size_max 0.24
_exptl_crystal_size_mid 0.22
_exptl_crystal_size_min 0.04
_refine_diff_density_max 0.229
_refine_diff_density_min -0.226
_refine_ls_extinction_coef 0.0026(5)
_refine_ls_extinction_method SHELXL97
_refine_ls_goodness_of_fit_ref 1.079
_refine_ls_hydrogen_treatment constr
_refine_ls_matrix_type full
_refine_ls_number_parameters 300
_refine_ls_number_reflns 2759
_refine_ls_number_restraints 0
_refine_ls_restrained_S_all 1.079
_refine_ls_R_factor_all 0.1265
_refine_ls_R_factor_gt 0.0512
_refine_ls_shift/su_max 0.000
_refine_ls_shift/su_mean 0.000
_refine_ls_structure_factor_coef Fsqd
_refine_ls_weighting_details 'calc w=1/[\s^2^(Fo^2^)+(0.0365P)^2^+1.7113P] where P=(Fo^2^+2Fc^2^)/3'
_refine_ls_weighting_scheme calc
_refine_ls_wR_factor_gt 0.1031
_refine_ls_wR_factor_ref 0.1394
_reflns_number_gt 1563
_reflns_number_total 2759
_reflns_threshold_expression I>2\s(I)
_cod_data_source_file jh6035.cif
_cod_data_source_block I
_cod_depositor_comments
;
The following automatic conversions were performed:
'_symmetry_cell_setting' value 'Orthorhombic' changed to 'orthorhombic'
according to '/home/saulius/struct/CIF-dictionaries/cif_core.dic'
dictionary named 'cif_core.dic' version 2.4.1 from 2010-06-29.

Automatic conversion script
Id: cif_fix_enum 1527 2010-12-29 10:47:43Z saulius 

The following automatic conversions were performed:

'_chemical_melting_point' value '452.2-454.6' was changed to
'453.4(12)' - the average value was taken and precision was
estimated.

Automatic conversion script
Id: cif_fix_values 1646 2011-03-28 12:23:43Z adriana 

The following automatic conversions were performed:

'_chemical_melting_point' value '452.2-454.6' was changed to
'453.4(12)' - the average value was taken and precision was
estimated.

'_symmetry_cell_setting' value 'Orthorhombic' changed to
'orthorhombic' according to
/home/saulius/struct/CIF-dictionaries/cif_core.dic dictionary named
'cif_core.dic' version 2.4.1 from 2010-06-29.

Automatic conversion script
Id: cif_fix_values 1715 2011-07-08 13:25:40Z adriana 
;
_cod_original_cell_volume 2719.7(9)
_cod_database_code 2208104
_cod_database_fobs_code 2208104

loop_
_symmetry_equiv_pos_as_xyz
'x, y, z'
'-x+1/2, -y, z+1/2'
'-x, y+1/2, -z+1/2'
'x+1/2, -y+1/2, -z'

loop_
_atom_site_label
_atom_site_fract_x
_atom_site_fract_y
_atom_site_fract_z
_atom_site_U_iso_or_equiv
_atom_site_adp_type
_atom_site_calc_flag
_atom_site_refinement_flags
_atom_site_occupancy
_atom_site_type_symbol
O1 0.3950(6) 0.7160(3) 0.46602(11) 0.0593(11) Uani d . 1 O
H1 0.4575 0.7675 0.4714 0.089 Uiso calc R 1 H
O2 0.3833(5) 0.3880(3) 0.01077(12) 0.0516(10) Uani d . 1 O
H2 0.2803 0.3687 0.0161 0.077 Uiso calc R 1 H
C1 0.2239(7) 0.6574(4) 0.34481(16) 0.0498(15) Uani d . 1 C
H1A 0.2631 0.7229 0.3309 0.060 Uiso calc R 1 H
H1B 0.1038 0.6428 0.3335 0.060 Uiso calc R 1 H
C2 0.2178(7) 0.6703(5) 0.39802(16) 0.0519(15) Uani d . 1 C
H2A 0.1388 0.7281 0.4060 0.062 Uiso calc R 1 H
H2B 0.1698 0.6070 0.4121 0.062 Uiso calc R 1 H
C3 0.4033(7) 0.6914(4) 0.41720(16) 0.0461(14) Uani d . 1 C
H3 0.4468 0.7548 0.4015 0.055 Uiso calc R 1 H
C4 0.5386(7) 0.6052(4) 0.40632(17) 0.0448(13) Uani d . 1 C
C5 0.5368(7) 0.5886(4) 0.35229(16) 0.0408(13) Uani d . 1 C
H5 0.5776 0.6557 0.3393 0.049 Uiso calc R 1 H
C6 0.6705(7) 0.5092(5) 0.33474(16) 0.0534(15) Uani d . 1 C
H6A 0.6248 0.4389 0.3398 0.064 Uiso calc R 1 H
H6B 0.7825 0.5163 0.3517 0.064 Uiso calc R 1 H
C7 0.7028(7) 0.5269(5) 0.28278(17) 0.0608(17) Uani d . 1 C
H7A 0.7885 0.5836 0.2790 0.073 Uiso calc R 1 H
H7B 0.7558 0.4641 0.2696 0.073 Uiso calc R 1 H
C8 0.5380(8) 0.5530(4) 0.25619(16) 0.0440(14) Uani d . 1 C
C9 0.3795(7) 0.5720(4) 0.27597(16) 0.0419(13) Uani d . 1 C
C10 0.3501(7) 0.5691(4) 0.32923(16) 0.0409(13) Uani d . 1 C
C11 0.2127(7) 0.5925(5) 0.24714(16) 0.0587(17) Uani d . 1 C
H11A 0.1703 0.6626 0.2544 0.070 Uiso calc R 1 H
H11B 0.1205 0.5437 0.2572 0.070 Uiso calc R 1 H
C12 0.2305(8) 0.5835(5) 0.19331(17) 0.0563(16) Uani d . 1 C
H12A 0.1219 0.5524 0.1808 0.068 Uiso calc R 1 H
H12B 0.2422 0.6533 0.1801 0.068 Uiso calc R 1 H
C13 0.3903(6) 0.5179(4) 0.17849(15) 0.0393(12) Uani d . 1 C
C14 0.5565(7) 0.5644(4) 0.20381(16) 0.0414(13) Uani d . 1 C
C15 0.7091(7) 0.5046(5) 0.17978(16) 0.0633(17) Uani d . 1 C
H15A 0.7225 0.4349 0.1929 0.076 Uiso calc R 1 H
H15B 0.8218 0.5420 0.1829 0.076 Uiso calc R 1 H
C16 0.6497(7) 0.4988(5) 0.12797(16) 0.0510(15) Uani d . 1 C
H16A 0.7166 0.5490 0.1094 0.061 Uiso calc R 1 H
H16B 0.6711 0.4291 0.1156 0.061 Uiso calc R 1 H
C17 0.4467(7) 0.5248(4) 0.12665(15) 0.0415(13) Uani d . 1 C
H17 0.4346 0.5982 0.1170 0.050 Uiso calc R 1 H
C18 0.3481(7) 0.4575(4) 0.09054(15) 0.0432(13) Uani d . 1 C
H18 0.3721 0.3843 0.0989 0.052 Uiso calc R 1 H
C19 0.4287(8) 0.4737(4) 0.04147(15) 0.0447(13) Uani d . 1 C
H19 0.5596 0.4760 0.0445 0.054 Uiso calc R 1 H
C20 0.3685(8) 0.5732(4) 0.01839(16) 0.0506(14) Uani d . 1 C
H20A 0.3846 0.6308 0.0401 0.061 Uiso calc R 1 H
H20B 0.2412 0.5679 0.0117 0.061 Uiso calc R 1 H
C21 0.4661(8) 0.5989(4) -0.02610(16) 0.0511(15) Uani d . 1 C
H21 0.5509 0.5504 -0.0362 0.061 Uiso calc R 1 H
C22 0.4446(8) 0.6820(4) -0.05214(18) 0.0522(15) Uani d . 1 C
C23 0.5539(9) 0.7037(5) -0.09452(18) 0.0733(19) Uani d . 1 C
H23A 0.6341 0.7611 -0.0884 0.110 Uiso calc R 1 H
H23B 0.4760 0.7216 -0.1200 0.110 Uiso calc R 1 H
H23C 0.6223 0.6424 -0.1025 0.110 Uiso calc R 1 H
C24 0.3096(12) 0.7631(6) -0.0406(3) 0.131(4) Uani d . 1 C
H24A 0.2337 0.7380 -0.0159 0.196 Uiso calc R 1 H
H24B 0.2380 0.7778 -0.0676 0.196 Uiso calc R 1 H
H24C 0.3694 0.8260 -0.0306 0.196 Uiso calc R 1 H
C25 0.5027(8) 0.5066(4) 0.43531(16) 0.0592(17) Uani d . 1 C
H25A 0.5292 0.5206 0.4675 0.089 Uiso calc R 1 H
H25B 0.5774 0.4505 0.4243 0.089 Uiso calc R 1 H
H25C 0.3788 0.4870 0.4323 0.089 Uiso calc R 1 H
C26 0.7266(8) 0.6456(5) 0.42014(18) 0.0608(17) Uani d . 1 C
H26A 0.7269 0.6644 0.4526 0.091 Uiso calc R 1 H
H26B 0.7560 0.7061 0.4017 0.091 Uiso calc R 1 H
H26C 0.8139 0.5916 0.4148 0.091 Uiso calc R 1 H
C27 0.2654(9) 0.4632(4) 0.34109(17) 0.0611(17) Uani d . 1 C
H27A 0.1667 0.4500 0.3204 0.092 Uiso calc R 1 H
H27B 0.2229 0.4642 0.3727 0.092 Uiso calc R 1 H
H27C 0.3535 0.4087 0.3376 0.092 Uiso calc R 1 H
C28 0.3599(9) 0.4035(4) 0.19271(16) 0.0564(16) Uani d . 1 C
H28A 0.3480 0.3992 0.2260 0.085 Uiso calc R 1 H
H28B 0.4602 0.3619 0.1828 0.085 Uiso calc R 1 H
H28C 0.2524 0.3779 0.1782 0.085 Uiso calc R 1 H
C29 0.5879(9) 0.6811(4) 0.19410(18) 0.072(2) Uani d . 1 C
H29A 0.4882 0.7210 0.2058 0.108 Uiso calc R 1 H
H29B 0.5991 0.6921 0.1611 0.108 Uiso calc R 1 H
H29C 0.6960 0.7035 0.2094 0.108 Uiso calc R 1 H
C30 0.1447(7) 0.4696(5) 0.09006(18) 0.0555(15) Uani d . 1 C
H30A 0.0953 0.4394 0.1180 0.083 Uiso calc R 1 H
H30B 0.0963 0.4342 0.0633 0.083 Uiso calc R 1 H
H30C 0.1143 0.5427 0.0886 0.083 Uiso calc R 1 H

loop_
_atom_site_aniso_label
_atom_site_aniso_U_11
_atom_site_aniso_U_22
_atom_site_aniso_U_33
_atom_site_aniso_U_12
_atom_site_aniso_U_13
_atom_site_aniso_U_23
O1 0.063(3) 0.065(3) 0.050(2) -0.015(2) 0.005(2) -0.0212(19)
O2 0.054(2) 0.055(2) 0.046(2) -0.005(2) -0.008(2) -0.0089(19)
C1 0.039(3) 0.066(4) 0.045(3) 0.002(3) 0.006(3) -0.005(3)
C2 0.043(3) 0.067(4) 0.046(3) 0.001(3) 0.006(3) -0.007(3)
C3 0.047(4) 0.053(3) 0.038(3) -0.005(3) 0.002(3) -0.005(3)
C4 0.041(3) 0.049(3) 0.044(3) -0.002(3) -0.001(3) 0.002(3)
C5 0.037(3) 0.044(3) 0.042(3) 0.004(3) 0.002(3) 0.003(3)
C6 0.045(4) 0.072(4) 0.043(3) 0.014(3) -0.002(3) 0.001(3)
C7 0.042(4) 0.095(5) 0.045(3) 0.009(4) -0.003(3) -0.004(3)
C8 0.039(3) 0.054(4) 0.038(3) -0.001(3) -0.002(3) -0.001(3)
C9 0.033(3) 0.057(3) 0.036(3) -0.001(3) -0.001(3) 0.002(3)
C10 0.037(3) 0.045(3) 0.041(3) -0.003(3) 0.006(3) -0.001(3)
C11 0.040(3) 0.089(5) 0.047(3) 0.012(3) -0.004(3) -0.004(3)
C12 0.042(3) 0.085(4) 0.042(3) 0.015(3) -0.002(3) -0.002(3)
C13 0.031(3) 0.049(3) 0.038(3) 0.002(3) 0.002(2) 0.003(3)
C14 0.034(3) 0.054(3) 0.036(3) -0.006(3) -0.001(3) -0.002(2)
C15 0.039(4) 0.103(5) 0.048(3) 0.007(4) 0.003(3) -0.013(4)
C16 0.036(3) 0.074(4) 0.042(3) -0.004(3) 0.001(3) -0.003(3)
C17 0.040(3) 0.048(3) 0.036(2) -0.002(3) -0.001(2) -0.003(3)
C18 0.047(4) 0.047(3) 0.036(3) 0.002(3) -0.006(3) 0.001(2)
C19 0.053(4) 0.041(3) 0.039(3) 0.002(3) -0.004(3) -0.005(3)
C20 0.059(4) 0.051(3) 0.042(3) 0.004(3) 0.001(3) 0.000(3)
C21 0.062(4) 0.046(3) 0.046(3) 0.004(3) 0.007(3) -0.004(3)
C22 0.063(4) 0.047(3) 0.047(3) 0.000(3) 0.008(3) 0.000(3)
C23 0.095(5) 0.063(4) 0.061(4) -0.013(4) 0.013(4) -0.001(3)
C24 0.162(9) 0.101(6) 0.130(7) 0.067(6) 0.071(7) 0.060(5)
C25 0.077(5) 0.057(4) 0.044(3) -0.001(4) 0.000(3) 0.006(3)
C26 0.050(4) 0.078(4) 0.053(3) 0.002(4) -0.008(3) -0.008(3)
C27 0.073(4) 0.062(4) 0.049(3) -0.020(4) 0.011(3) -0.004(3)
C28 0.073(4) 0.054(3) 0.042(3) -0.013(3) 0.001(3) 0.004(3)
C29 0.092(5) 0.075(4) 0.050(3) -0.032(4) 0.001(4) -0.002(3)
C30 0.036(3) 0.077(4) 0.054(3) -0.006(3) -0.007(3) 0.000(3)

loop_
_atom_type_symbol
_atom_type_description
_atom_type_scat_dispersion_real
_atom_type_scat_dispersion_imag
_atom_type_scat_source
C C 0.0033 0.0000 'International Tables Vol C Tables 4.2.6.8 and 6.1.1.4'
H H 0.0000 0.0000 'International Tables Vol C Tables 4.2.6.8 and 6.1.1.4'
O O 0.0106 0.0000 'International Tables Vol C Tables 4.2.6.8 and 6.1.1.4'

loop_
_geom_angle_atom_site_label_1
_geom_angle_atom_site_label_2
_geom_angle_atom_site_label_3
_geom_angle
C3 O1 H1 109.5
C19 O2 H2 109.5
C2 C1 C10 112.7(4)
C2 C1 H1A 109.1
C10 C1 H1A 109.1
C2 C1 H1B 109.1
C10 C1 H1B 109.1
H1A C1 H1B 107.8
C3 C2 C1 110.7(4)
C3 C2 H2A 109.5
C1 C2 H2A 109.5
C3 C2 H2B 109.5
C1 C2 H2B 109.5
H2A C2 H2B 108.1
O1 C3 C2 110.7(4)
O1 C3 C4 112.7(4)
C2 C3 C4 113.7(4)
O1 C3 H3 106.4
C2 C3 H3 106.4
C4 C3 H3 106.4
C3 C4 C25 111.4(4)
C3 C4 C26 107.9(4)
C25 C4 C26 107.1(5)
C3 C4 C5 107.1(4)
C25 C4 C5 115.2(4)
C26 C4 C5 107.9(4)
C6 C5 C10 109.9(4)
C6 C5 C4 114.5(4)
C10 C5 C4 116.7(4)
C6 C5 H5 104.8
C10 C5 H5 104.8
C4 C5 H5 104.8
C5 C6 C7 109.3(5)
C5 C6 H6A 109.8
C7 C6 H6A 109.8
C5 C6 H6B 109.8
C7 C6 H6B 109.8
H6A C6 H6B 108.3
C8 C7 C6 113.8(4)
C8 C7 H7A 108.8
C6 C7 H7A 108.8
C8 C7 H7B 108.8
C6 C7 H7B 108.8
H7A C7 H7B 107.7
C9 C8 C7 123.8(4)
C9 C8 C14 119.0(5)
C7 C8 C14 117.1(5)
C8 C9 C11 121.8(4)
C8 C9 C10 122.9(5)
C11 C9 C10 115.3(4)
C27 C10 C1 109.3(4)
C27 C10 C9 107.4(4)
C1 C10 C9 110.9(4)
C27 C10 C5 114.5(4)
C1 C10 C5 107.9(4)
C9 C10 C5 106.8(4)
C9 C11 C12 117.3(4)
C9 C11 H11A 108.0
C12 C11 H11A 108.0
C9 C11 H11B 108.0
C12 C11 H11B 108.0
H11A C11 H11B 107.2
C13 C12 C11 112.7(4)
C13 C12 H12A 109.0
C11 C12 H12A 109.0
C13 C12 H12B 109.0
C11 C12 H12B 109.0
H12A C12 H12B 107.8
C12 C13 C28 109.5(5)
C12 C13 C17 116.8(4)
C28 C13 C17 110.5(4)
C12 C13 C14 106.6(4)
C28 C13 C14 110.9(4)
C17 C13 C14 102.2(4)
C8 C14 C15 117.7(5)
C8 C14 C29 106.7(4)
C15 C14 C29 106.7(5)
C8 C14 C13 110.7(4)
C15 C14 C13 101.1(4)
C29 C14 C13 114.1(4)
C14 C15 C16 104.0(4)
C14 C15 H15A 111.0
C16 C15 H15A 111.0
C14 C15 H15B 111.0
C16 C15 H15B 111.0
H15A C15 H15B 109.0
C17 C16 C15 107.0(4)
C17 C16 H16A 110.3
C15 C16 H16A 110.3
C17 C16 H16B 110.3
C15 C16 H16B 110.3
H16A C16 H16B 108.6
C18 C17 C13 119.1(4)
C18 C17 C16 111.4(4)
C13 C17 C16 103.3(4)
C18 C17 H17 107.5
C13 C17 H17 107.5
C16 C17 H17 107.5
C30 C18 C17 115.2(4)
C30 C18 C19 111.4(4)
C17 C18 C19 110.7(4)
C30 C18 H18 106.3
C17 C18 H18 106.3
C19 C18 H18 106.3
O2 C19 C20 107.6(4)
O2 C19 C18 111.3(4)
C20 C19 C18 113.5(4)
O2 C19 H19 108.1
C20 C19 H19 108.1
C18 C19 H19 108.1
C19 C20 C21 114.4(5)
C19 C20 H20A 108.7
C21 C20 H20A 108.7
C19 C20 H20B 108.7
C21 C20 H20B 108.7
H20A C20 H20B 107.6
C22 C21 C20 127.0(5)
C22 C21 H21 116.5
C20 C21 H21 116.5
C21 C22 C24 121.4(5)
C21 C22 C23 123.4(5)
C24 C22 C23 115.2(5)
C22 C23 H23A 109.5
C22 C23 H23B 109.5
H23A C23 H23B 109.5
C22 C23 H23C 109.5
H23A C23 H23C 109.5
H23B C23 H23C 109.5
C22 C24 H24A 109.5
C22 C24 H24B 109.5
H24A C24 H24B 109.5
C22 C24 H24C 109.5
H24A C24 H24C 109.5
H24B C24 H24C 109.5
C4 C25 H25A 109.5
C4 C25 H25B 109.5
H25A C25 H25B 109.5
C4 C25 H25C 109.5
H25A C25 H25C 109.5
H25B C25 H25C 109.5
C4 C26 H26A 109.5
C4 C26 H26B 109.5
H26A C26 H26B 109.5
C4 C26 H26C 109.5
H26A C26 H26C 109.5
H26B C26 H26C 109.5
C10 C27 H27A 109.5
C10 C27 H27B 109.5
H27A C27 H27B 109.5
C10 C27 H27C 109.5
H27A C27 H27C 109.5
H27B C27 H27C 109.5
C13 C28 H28A 109.5
C13 C28 H28B 109.5
H28A C28 H28B 109.5
C13 C28 H28C 109.5
H28A C28 H28C 109.5
H28B C28 H28C 109.5
C14 C29 H29A 109.5
C14 C29 H29B 109.5
H29A C29 H29B 109.5
C14 C29 H29C 109.5
H29A C29 H29C 109.5
H29B C29 H29C 109.5
C18 C30 H30A 109.5
C18 C30 H30B 109.5
H30A C30 H30B 109.5
C18 C30 H30C 109.5
H30A C30 H30C 109.5
H30B C30 H30C 109.5

loop_
_geom_bond_atom_site_label_1
_geom_bond_atom_site_label_2
_geom_bond_distance
O1 C3 1.434(5)
O1 H1 0.8200
O2 C19 1.442(5)
O2 H2 0.8200
C1 C2 1.533(6)
C1 C10 1.534(7)
C1 H1A 0.9700
C1 H1B 0.9700
C2 C3 1.512(7)
C2 H2A 0.9700
C2 H2B 0.9700
C3 C4 1.524(7)
C3 H3 0.9800
C4 C25 1.529(7)
C4 C26 1.544(8)
C4 C5 1.562(6)
C5 C6 1.507(7)
C5 C10 1.560(7)
C5 H5 0.9800
C6 C7 1.524(6)
C6 H6A 0.9700
C6 H6B 0.9700
C7 C8 1.482(7)
C7 H7A 0.9700
C7 H7B 0.9700
C8 C9 1.332(7)
C8 C14 1.514(6)
C9 C11 1.515(7)
C9 C10 1.541(6)
C10 C27 1.529(7)
C11 C12 1.552(6)
C11 H11A 0.9700
C11 H11B 0.9700
C12 C13 1.515(7)
C12 H12A 0.9700
C12 H12B 0.9700
C13 C28 1.531(7)
C13 C17 1.545(6)
C13 C14 1.552(7)
C14 C15 1.532(7)
C14 C29 1.532(7)
C15 C16 1.550(6)
C15 H15A 0.9700
C15 H15B 0.9700
C16 C17 1.549(7)
C16 H16A 0.9700
C16 H16B 0.9700
C17 C18 1.531(6)
C17 H17 0.9800
C18 C30 1.524(7)
C18 C19 1.542(6)
C18 H18 0.9800
C19 C20 1.500(6)
C19 H19 0.9800
C20 C21 1.503(7)
C20 H20A 0.9700
C20 H20B 0.9700
C21 C22 1.305(7)
C21 H21 0.9300
C22 C24 1.480(8)
C22 C23 1.487(7)
C23 H23A 0.9600
C23 H23B 0.9600
C23 H23C 0.9600
C24 H24A 0.9600
C24 H24B 0.9600
C24 H24C 0.9600
C25 H25A 0.9600
C25 H25B 0.9600
C25 H25C 0.9600
C26 H26A 0.9600
C26 H26B 0.9600
C26 H26C 0.9600
C27 H27A 0.9600
C27 H27B 0.9600
C27 H27C 0.9600
C28 H28A 0.9600
C28 H28B 0.9600
C28 H28C 0.9600
C29 H29A 0.9600
C29 H29B 0.9600
C29 H29C 0.9600
C30 H30A 0.9600
C30 H30B 0.9600
C30 H30C 0.9600

loop_
_geom_hbond_atom_site_label_D
_geom_hbond_atom_site_label_H
_geom_hbond_atom_site_label_A
_geom_hbond_site_symmetry_A
_geom_hbond_distance_DH
_geom_hbond_distance_HA
_geom_hbond_distance_DA
_geom_hbond_angle_DHA
O1 H1 O2 3_655 0.82 2.01 2.825(5) 175
O2 H2 O1 2_564 0.82 2.22 2.775(5) 125

loop_
_geom_torsion_atom_site_label_1
_geom_torsion_atom_site_label_2
_geom_torsion_atom_site_label_3
_geom_torsion_atom_site_label_4
_geom_torsion
C10 C1 C2 C3 57.7(6)
C1 C2 C3 O1 173.0(4)
C1 C2 C3 C4 -58.9(6)
O1 C3 C4 C25 54.5(6)
C2 C3 C4 C25 -72.5(6)
O1 C3 C4 C26 -62.8(6)
C2 C3 C4 C26 170.2(4)
O1 C3 C4 C5 -178.6(4)
C2 C3 C4 C5 54.3(6)
C3 C4 C5 C6 177.1(4)
C25 C4 C5 C6 -58.3(6)
C26 C4 C5 C6 61.2(6)
C3 C4 C5 C10 -52.5(6)
C25 C4 C5 C10 72.1(6)
C26 C4 C5 C10 -168.3(4)
C10 C5 C6 C7 66.0(6)
C4 C5 C6 C7 -160.4(5)
C5 C6 C7 C8 -40.2(7)
C6 C7 C8 C9 7.8(9)
C6 C7 C8 C14 -175.9(5)
C7 C8 C9 C11 -176.6(6)
C14 C8 C9 C11 7.1(8)
C7 C8 C9 C10 0.1(9)
C14 C8 C9 C10 -176.2(5)
C2 C1 C10 C27 72.2(6)
C2 C1 C10 C9 -169.5(5)
C2 C1 C10 C5 -52.9(6)
C8 C9 C10 C27 -99.8(6)
C11 C9 C10 C27 77.0(6)
C8 C9 C10 C1 140.7(5)
C11 C9 C10 C1 -42.4(6)
C8 C9 C10 C5 23.5(7)
C11 C9 C10 C5 -159.6(5)
C6 C5 C10 C27 63.0(5)
C4 C5 C10 C27 -69.6(6)
C6 C5 C10 C1 -175.1(4)
C4 C5 C10 C1 52.4(6)
C6 C5 C10 C9 -55.8(5)
C4 C5 C10 C9 171.6(4)
C8 C9 C11 C12 3.8(9)
C10 C9 C11 C12 -173.1(5)
C9 C11 C12 C13 21.2(8)
C11 C12 C13 C28 67.3(6)
C11 C12 C13 C17 -166.2(5)
C11 C12 C13 C14 -52.8(6)
C9 C8 C14 C15 -157.3(5)
C7 C8 C14 C15 26.2(7)
C9 C8 C14 C29 82.9(6)
C7 C8 C14 C29 -93.6(6)
C9 C8 C14 C13 -41.7(7)
C7 C8 C14 C13 141.8(5)
C12 C13 C14 C8 63.7(5)
C28 C13 C14 C8 -55.5(5)
C17 C13 C14 C8 -173.2(4)
C12 C13 C14 C15 -170.8(5)
C28 C13 C14 C15 70.0(5)
C17 C13 C14 C15 -47.7(5)
C12 C13 C14 C29 -56.6(5)
C28 C13 C14 C29 -175.8(4)
C17 C13 C14 C29 66.4(5)
C8 C14 C15 C16 159.7(5)
C29 C14 C15 C16 -80.5(5)
C13 C14 C15 C16 39.0(5)
C14 C15 C16 C17 -16.3(6)
C12 C13 C17 C18 -82.8(6)
C28 C13 C17 C18 43.3(6)
C14 C13 C17 C18 161.4(4)
C12 C13 C17 C16 153.1(5)
C28 C13 C17 C16 -80.8(5)
C14 C13 C17 C16 37.3(5)
C15 C16 C17 C18 -142.2(5)
C15 C16 C17 C13 -13.2(6)
C13 C17 C18 C30 54.1(7)
C16 C17 C18 C30 174.1(5)
C13 C17 C18 C19 -178.3(4)
C16 C17 C18 C19 -58.3(6)
C30 C18 C19 O2 -70.1(6)
C17 C18 C19 O2 160.2(4)
C30 C18 C19 C20 51.4(6)
C17 C18 C19 C20 -78.3(6)
O2 C19 C20 C21 -65.2(6)
C18 C19 C20 C21 171.2(4)
C19 C20 C21 C22 -177.5(5)
C20 C21 C22 C24 -2.0(10)
C20 C21 C22 C23 176.8(5)

loop_
_cod_related_entry_id
_cod_related_entry_database
_cod_related_entry_code
1 ChemSpider 21179764
